data_4329340
loop_
_publ_author_name
'Daniel L\"assig'
'J\"org Lincke'
'Renata Gerhardt'
'Harald Krautscheid'

_publ_contact_author_address
;
Universit\"at Leipzig
Fakult\"at f\"ur Chemie und Mineralogie
Institut f\"ur Anorganische  Chemie
Johannisallee 29
D-04103 Leipzig
Germany
;
_publ_contact_author_email Krautscheid@rz.uni-leipzig.de
_publ_contact_author_fax 00493419736199
_publ_contact_author_name
;
Harald Krautscheid
;
_publ_contact_author_phone 00493419736172
_publ_section_title
;
 Solid-State Syntheses of Coordination Polymers by Thermal Conversion of
 Molecular Building Blocks and Polymeric Precursors
;
_journal_name_full 'Inorganic Chemistry'
_journal_page_first 6180
_journal_page_last 6189
_journal_paper_doi 10.1021/ic300235s
_journal_volume 51
_journal_year 2012
_chemical_formula_moiety 'C15 H12 N4 O2'
_chemical_formula_sum 'C15 H12 N4 O2'
_chemical_formula_weight 280.29
_chemical_name_systematic
;
4-(3-Methyl-5-(pyridin-3-yl)-1,2,4-triazol-4-yl)benzoic acid
;
_space_group_IT_number 61
_symmetry_cell_setting orthorhombic
_symmetry_Int_Tables_number 61
_symmetry_space_group_name_Hall '-P 2ac 2ab'
_symmetry_space_group_name_H-M 'P b c a'
_atom_sites_solution_hydrogens geom
_atom_sites_solution_primary direct
_atom_sites_solution_secondary difmap
_audit_creation_method SHELXL-97
_cell_angle_alpha 90.00
_cell_angle_beta 90.00
_cell_angle_gamma 90.00
_cell_formula_units_Z 8
_cell_length_a 11.0109(12)
_cell_length_b 15.999(2)
_cell_length_c 15.6693(18)
_cell_measurement_reflns_used 2195
_cell_measurement_temperature 180(2)
_cell_measurement_theta_max 25.00
_cell_measurement_theta_min 1.04
_cell_volume 2760.4(6)
_computing_cell_refinement 'STOE X-AREA'
_computing_data_collection 'STOE X-AREA'
_computing_data_reduction 'STOE X-AREA, STOE X-RED'
_computing_molecular_graphics 'DIAMOND 3.2'
_computing_publication_material 'WinGX publication routines (Farrugia, 1999)'
_computing_structure_refinement 'SHELXL-97 Sheldrick, G. M. (2008) Acta Cryst.'
_computing_structure_solution 'SHELXS-97 Sheldrick, G. M. (2008) Acta Cryst.'
_diffrn_ambient_temperature 180(2)
_diffrn_detector_area_resol_mean 6.67
_diffrn_measured_fraction_theta_full 0.999
_diffrn_measured_fraction_theta_max 0.999
_diffrn_measurement_device_type 'STOE IPDS-2T'
_diffrn_measurement_method '\w scans'
_diffrn_radiation_monochromator graphite
_diffrn_radiation_source 'fine-focus sealed tube'
_diffrn_radiation_type MoK\a
_diffrn_radiation_wavelength 0.71073
_diffrn_reflns_av_R_equivalents 0.0396
_diffrn_reflns_av_sigmaI/netI 0.0258
_diffrn_reflns_limit_h_max 13
_diffrn_reflns_limit_h_min -12
_diffrn_reflns_limit_k_max 19
_diffrn_reflns_limit_k_min -19
_diffrn_reflns_limit_l_max 16
_diffrn_reflns_limit_l_min -18
_diffrn_reflns_number 11761
_diffrn_reflns_theta_full 25.00
_diffrn_reflns_theta_max 25.00
_diffrn_reflns_theta_min 1.04
_diffrn_standards_number none
_exptl_absorpt_coefficient_mu 0.094
_exptl_absorpt_correction_type none
_exptl_crystal_colour colourless
_exptl_crystal_density_diffrn 1.349
_exptl_crystal_description prism
_exptl_crystal_F_000 1168
_exptl_crystal_size_max 0.29
_exptl_crystal_size_mid 0.25
_exptl_crystal_size_min 0.24
_refine_diff_density_max 0.168
_refine_diff_density_min -0.199
_refine_diff_density_rms 0.048
_refine_ls_extinction_coef 0.022(2)
_refine_ls_extinction_expression Fc^*^=kFc[1+0.001xFc^2^\l^3^/sin(2\q)]^-1/4^
_refine_ls_extinction_method SHELXL
_refine_ls_goodness_of_fit_ref 1.034
_refine_ls_hydrogen_treatment constr
_refine_ls_matrix_type full
_refine_ls_number_parameters 192
_refine_ls_number_reflns 2430
_refine_ls_number_restraints 0
_refine_ls_restrained_S_all 1.034
_refine_ls_R_factor_all 0.0498
_refine_ls_R_factor_gt 0.0391
_refine_ls_shift/su_max 0.000
_refine_ls_shift/su_mean 0.000
_refine_ls_structure_factor_coef Fsqd
_refine_ls_weighting_details 'calc w=1/[\s^2^(Fo^2^)+(0.0754P)^2^+0.0196P] where P=(Fo^2^+2Fc^2^)/3'
_refine_ls_weighting_scheme calc
_refine_ls_wR_factor_gt 0.1030
_refine_ls_wR_factor_ref 0.1085
_reflns_number_gt 1954
_reflns_number_total 2430
_reflns_threshold_expression >2sigma(I)
_cod_data_source_file ic300235s_si_002_3.cif
_cod_data_source_block H(Me-3py-trz-pba)_II
_cod_original_cell_volume 2760.3(6)
_cod_database_code 4329340

loop_
_symmetry_equiv_pos_as_xyz
'x, y, z'
'-x+1/2, -y, z+1/2'
'x+1/2, -y+1/2, -z'
'-x, y+1/2, -z+1/2'
'-x, -y, -z'
'x-1/2, y, -z-1/2'
'-x-1/2, y-1/2, z'
'x, -y-1/2, z-1/2'

loop_
_atom_site_label
_atom_site_type_symbol
_atom_site_fract_x
_atom_site_fract_y
_atom_site_fract_z
_atom_site_U_iso_or_equiv
_atom_site_adp_type
_atom_site_occupancy
_atom_site_symmetry_multiplicity
_atom_site_calc_flag
_atom_site_refinement_flags
C1 C 0.61126(14) 0.36901(8) 0.60101(9) 0.0417(4) Uani 1 1 d .
C2 C 0.47833(13) 0.38583(8) 0.59444(9) 0.0390(3) Uani 1 1 d .
C3 C 0.40930(15) 0.38129(9) 0.66862(9) 0.0449(4) Uani 1 1 d .
H3 H 0.4472 0.3673 0.7212 0.054 Uiso 1 1 calc R
C4 C 0.28568(14) 0.39695(10) 0.66642(10) 0.0463(4) Uani 1 1 d .
H4 H 0.2386 0.3944 0.7171 0.056 Uiso 1 1 calc R
C5 C 0.23188(13) 0.41635(8) 0.58920(9) 0.0408(3) Uani 1 1 d .
C6 C 0.29837(13) 0.42018(9) 0.51440(9) 0.0422(3) Uani 1 1 d .
H6 H 0.2597 0.4329 0.4618 0.051 Uiso 1 1 calc R
C7 C 0.42261(13) 0.40509(9) 0.51744(9) 0.0409(4) Uani 1 1 d .
H7 H 0.4696 0.4080 0.4667 0.049 Uiso 1 1 calc R
C8 C 0.04528(16) 0.30810(11) 0.49443(14) 0.0650(5) Uani 1 1 d .
H8A H -0.0308 0.2820 0.4758 0.097 Uiso 1 1 calc R
H8B H 0.0921 0.2681 0.5285 0.097 Uiso 1 1 calc R
H8C H 0.0927 0.3247 0.4443 0.097 Uiso 1 1 calc R
C9 C 0.01757(14) 0.38302(10) 0.54685(11) 0.0480(4) Uani 1 1 d .
C10 C 0.03683(13) 0.49186(9) 0.62951(9) 0.0422(4) Uani 1 1 d .
C11 C 0.08549(13) 0.55948(8) 0.68316(9) 0.0417(4) Uani 1 1 d .
C12 C 0.19320(15) 0.60198(9) 0.66698(10) 0.0464(4) Uani 1 1 d .
H12 H 0.2438 0.5866 0.6204 0.056 Uiso 1 1 calc R
C13 C 0.22484(15) 0.66740(10) 0.72047(11) 0.0513(4) Uani 1 1 d .
H13 H 0.2980 0.6976 0.7113 0.062 Uiso 1 1 calc R
C14 C 0.14923(16) 0.68821(10) 0.78701(11) 0.0555(4) Uani 1 1 d .
H14 H 0.1723 0.7334 0.8228 0.067 Uiso 1 1 calc R
C15 C 0.01559(15) 0.58502(10) 0.75259(11) 0.0496(4) Uani 1 1 d .
H15 H -0.0575 0.5555 0.7639 0.059 Uiso 1 1 calc R
N1 N 0.10270(11) 0.43145(7) 0.58720(8) 0.0426(3) Uani 1 1 d .
N2 N -0.09122(12) 0.41164(8) 0.56320(9) 0.0503(4) Uani 1 1 d .
N3 N -0.07972(11) 0.48127(8) 0.61562(8) 0.0476(3) Uani 1 1 d .
N4 N 0.04485(14) 0.64845(9) 0.80429(9) 0.0573(4) Uani 1 1 d .
O1 O 0.67344(9) 0.38726(7) 0.53141(7) 0.0494(3) Uani 1 1 d .
H1 H 0.7472 0.3764 0.5394 0.074 Uiso 1 1 calc R
O2 O 0.65741(10) 0.34028(8) 0.66484(7) 0.0598(4) Uani 1 1 d .

loop_
_atom_site_aniso_label
_atom_site_aniso_U_11
_atom_site_aniso_U_22
_atom_site_aniso_U_33
_atom_site_aniso_U_23
_atom_site_aniso_U_13
_atom_site_aniso_U_12
C1 0.0360(8) 0.0436(7) 0.0456(8) -0.0067(6) -0.0056(6) 0.0013(6)
C2 0.0334(8) 0.0376(7) 0.0461(8) -0.0044(6) -0.0017(6) 0.0011(6)
C3 0.0408(8) 0.0504(8) 0.0433(8) 0.0014(6) -0.0030(6) 0.0036(7)
C4 0.0392(9) 0.0533(8) 0.0463(8) 0.0021(6) 0.0053(6) 0.0028(6)
C5 0.0290(8) 0.0389(7) 0.0545(8) -0.0038(6) 0.0005(6) 0.0010(6)
C6 0.0340(8) 0.0465(7) 0.0461(8) -0.0019(6) -0.0033(6) 0.0028(6)
C7 0.0348(8) 0.0456(8) 0.0424(8) -0.0029(6) 0.0001(6) 0.0016(6)
C8 0.0443(10) 0.0549(9) 0.0957(14) -0.0273(9) -0.0066(9) 0.0023(8)
C9 0.0333(8) 0.0463(8) 0.0644(10) -0.0084(7) -0.0025(7) -0.0008(6)
C10 0.0316(8) 0.0450(7) 0.0500(8) -0.0018(6) 0.0030(6) 0.0022(6)
C11 0.0343(8) 0.0416(7) 0.0493(8) -0.0020(6) -0.0007(6) 0.0022(6)
C12 0.0373(8) 0.0474(8) 0.0545(9) -0.0011(6) 0.0017(7) 0.0010(6)
C13 0.0399(9) 0.0491(8) 0.0648(10) -0.0006(7) -0.0061(7) -0.0043(7)
C14 0.0541(11) 0.0534(9) 0.0592(10) -0.0091(7) -0.0084(8) -0.0004(8)
C15 0.0427(9) 0.0530(8) 0.0530(9) -0.0051(7) 0.0051(7) -0.0027(7)
N1 0.0287(6) 0.0423(6) 0.0570(8) -0.0063(5) 0.0003(5) 0.0009(5)
N2 0.0321(7) 0.0521(7) 0.0667(8) -0.0114(6) -0.0019(6) -0.0004(5)
N3 0.0323(7) 0.0513(7) 0.0593(8) -0.0081(6) -0.0003(6) 0.0011(5)
N4 0.0556(9) 0.0609(8) 0.0553(8) -0.0109(7) 0.0025(6) -0.0029(7)
O1 0.0300(6) 0.0609(6) 0.0572(7) 0.0000(5) -0.0004(5) 0.0015(5)
O2 0.0433(7) 0.0805(8) 0.0557(7) 0.0028(6) -0.0111(5) 0.0094(6)

loop_
_atom_type_symbol
_atom_type_description
_atom_type_scat_dispersion_real
_atom_type_scat_dispersion_imag
_atom_type_scat_source
C C 0.0033 0.0016 'International Tables Vol C Tables 4.2.6.8 and 6.1.1.4'
H H 0.0000 0.0000 'International Tables Vol C Tables 4.2.6.8 and 6.1.1.4'
N N 0.0061 0.0033 'International Tables Vol C Tables 4.2.6.8 and 6.1.1.4'
O O 0.0106 0.0060 'International Tables Vol C Tables 4.2.6.8 and 6.1.1.4'

loop_
_geom_angle_atom_site_label_1
_geom_angle_atom_site_label_2
_geom_angle_atom_site_label_3
_geom_angle
O2 C1 O1 123.22(14)
O2 C1 C2 122.46(14)
O1 C1 C2 114.32(12)
C7 C2 C3 119.77(14)
C7 C2 C1 122.25(13)
C3 C2 C1 117.98(13)
C4 C3 C2 120.47(14)
C4 C3 H3 119.8
C2 C3 H3 119.8
C5 C4 C3 118.93(13)
C5 C4 H4 120.5
C3 C4 H4 120.5
C4 C5 C6 121.65(13)
C4 C5 N1 118.62(13)
C6 C5 N1 119.73(13)
C5 C6 C7 118.96(13)
C5 C6 H6 120.5
C7 C6 H6 120.5
C2 C7 C6 120.22(13)
C2 C7 H7 119.9
C6 C7 H7 119.9
C9 C8 H8A 109.5
C9 C8 H8B 109.5
H8A C8 H8B 109.5
C9 C8 H8C 109.5
H8A C8 H8C 109.5
H8B C8 H8C 109.5
N2 C9 N1 109.77(13)
N2 C9 C8 125.39(14)
N1 C9 C8 124.82(14)
N3 C10 N1 110.13(12)
N3 C10 C11 123.08(13)
N1 C10 C11 126.79(13)
C12 C11 C15 118.03(14)
C12 C11 C10 124.48(14)
C15 C11 C10 117.42(13)
C13 C12 C11 118.27(15)
C13 C12 H12 120.9
C11 C12 H12 120.9
C14 C13 C12 119.30(16)
C14 C13 H13 120.4
C12 C13 H13 120.4
N4 C14 C13 123.86(15)
N4 C14 H14 118.1
C13 C14 H14 118.1
N4 C15 C11 124.20(15)
N4 C15 H15 117.9
C11 C15 H15 117.9
C9 N1 C10 104.98(12)
C9 N1 C5 126.11(12)
C10 N1 C5 128.73(12)
C9 N2 N3 108.24(12)
C10 N3 N2 106.89(12)
C15 N4 C14 116.35(14)
C1 O1 H1 109.5

loop_
_geom_bond_atom_site_label_1
_geom_bond_atom_site_label_2
_geom_bond_distance
C1 O2 1.2122(18)
C1 O1 1.3204(18)
C1 C2 1.492(2)
C2 C7 1.388(2)
C2 C3 1.391(2)
C3 C4 1.384(2)
C3 H3 0.9500
C4 C5 1.383(2)
C4 H4 0.9500
C5 C6 1.383(2)
C5 N1 1.4431(19)
C6 C7 1.390(2)
C6 H6 0.9500
C7 H7 0.9500
C8 C9 1.485(2)
C8 H8A 0.9800
C8 H8B 0.9800
C8 H8C 0.9800
C9 N2 1.308(2)
C9 N1 1.371(2)
C10 N3 1.3127(19)
C10 N1 1.3783(19)
C10 C11 1.471(2)
C11 C12 1.391(2)
C11 C15 1.394(2)
C12 C13 1.386(2)
C12 H12 0.9500
C13 C14 1.375(2)
C13 H13 0.9500
C14 N4 1.341(2)
C14 H14 0.9500
C15 N4 1.338(2)
C15 H15 0.9500
N2 N3 1.3899(18)
O1 H1 0.8400

loop_
_cod_related_entry_id
_cod_related_entry_database
_cod_related_entry_code
1 ChemSpider 30661225
